data_4119303
loop_
_publ_author_name
'Christophe Werl\'e'
'Mustapha Hamdaoui'
'Corinne Bailly'
'Xavier-Fr\'ed\'eric Le Goff'
'Lydia Brelot'
'Jean-Pierre Djukic'

_publ_contact_author_address
;Institut de Chimie
Universite de Strasbourg
4 rue Blaise Pascal
67000 Strasbourg 
France
;
_publ_contact_author_email djukic@unistra.fr
_publ_contact_author_name 'J.P. Djukic'
_publ_contact_author_phone 33(0)368851523
_publ_section_title
;
 Electron-Deficient \h1-Indenyl,\h3-allylpalladium(II) Complexes
 Stabilized by Fluxional Non-covalent Interactions
;
_journal_name_full 'Journal of the American Chemical Society'
_journal_page_first 1715
_journal_page_last 1718
_journal_paper_doi 10.1021/ja312003q
_journal_volume 135
_journal_year 2013
_chemical_formula_moiety 'C16 H14 Cr O3'
_chemical_formula_sum 'C16 H14 Cr O3'
_chemical_formula_weight 306.27
_space_group_IT_number 14
_symmetry_cell_setting monoclinic
_symmetry_space_group_name_Hall '-P 2ybc'
_symmetry_space_group_name_H-M 'P 1 21/c 1'
_atom_sites_solution_hydrogens geom
_atom_sites_solution_primary direct
_atom_sites_solution_secondary difmap
_audit_creation_method SHELXL-97
_cell_angle_alpha 90.00
_cell_angle_beta 116.027(2)
_cell_angle_gamma 90.00
_cell_formula_units_Z 4
_cell_length_a 8.6801(4)
_cell_length_b 13.3358(7)
_cell_length_c 13.5460(5)
_cell_measurement_reflns_used 7519
_cell_measurement_temperature 173(2)
_cell_measurement_theta_max 31.02
_cell_measurement_theta_min 2.85
_cell_volume 1409.01(11)
_computing_cell_refinement 'Bruker SAINT'
_computing_data_collection 'Bruker APEX2'
_computing_data_reduction 'Bruker SAINT'
_computing_molecular_graphics 'Bruker SHELXTL'
_computing_publication_material 'Bruker SHELXTL'
_computing_structure_refinement 'SHELXL-97 (Sheldrick, 2008)'
_computing_structure_solution 'SHELXS-97 (Sheldrick, 2008)'
_diffrn_ambient_temperature 173(2)
_diffrn_measured_fraction_theta_full 0.985
_diffrn_measured_fraction_theta_max 0.985
_diffrn_measurement_device_type 'Bruker APEX-II CCD'
_diffrn_measurement_method '\f and \w scans'
_diffrn_radiation_monochromator graphite
_diffrn_radiation_source 'fine-focus sealed tube'
_diffrn_radiation_type MoK\a
_diffrn_radiation_wavelength 0.71073
_diffrn_reflns_av_R_equivalents 0.0183
_diffrn_reflns_av_sigmaI/netI 0.0200
_diffrn_reflns_limit_h_max 12
_diffrn_reflns_limit_h_min -12
_diffrn_reflns_limit_k_max 19
_diffrn_reflns_limit_k_min -19
_diffrn_reflns_limit_l_max 19
_diffrn_reflns_limit_l_min -19
_diffrn_reflns_number 13230
_diffrn_reflns_theta_full 31.04
_diffrn_reflns_theta_max 31.04
_diffrn_reflns_theta_min 2.27
_exptl_absorpt_coefficient_mu 0.815
_exptl_absorpt_correction_T_max 0.7364
_exptl_absorpt_correction_T_min 0.6861
_exptl_absorpt_correction_type multi-scan
_exptl_absorpt_process_details sadabs
_exptl_crystal_colour yellow
_exptl_crystal_density_diffrn 1.444
_exptl_crystal_description prism
_exptl_crystal_F_000 632
_exptl_crystal_size_max 0.50
_exptl_crystal_size_mid 0.45
_exptl_crystal_size_min 0.40
_refine_diff_density_max 0.530
_refine_diff_density_min -0.455
_refine_diff_density_rms 0.066
_refine_ls_extinction_method none
_refine_ls_goodness_of_fit_ref 1.137
_refine_ls_hydrogen_treatment constr
_refine_ls_matrix_type full
_refine_ls_number_parameters 182
_refine_ls_number_reflns 4448
_refine_ls_number_restraints 0
_refine_ls_restrained_S_all 1.137
_refine_ls_R_factor_all 0.0551
_refine_ls_R_factor_gt 0.0404
_refine_ls_shift/su_max 0.001
_refine_ls_shift/su_mean 0.000
_refine_ls_structure_factor_coef Fsqd
_refine_ls_weighting_details 'calc w=1/[\s^2^(Fo^2^)+(0.0297P)^2^+1.2225P] where P=(Fo^2^+2Fc^2^)/3'
_refine_ls_weighting_scheme calc
_refine_ls_wR_factor_gt 0.0906
_refine_ls_wR_factor_ref 0.1019
_reflns_number_gt 3613
_reflns_number_total 4448
_reflns_threshold_expression I>2\s(I)
_cod_data_source_file ja312003q_si_002_08.cif
_cod_data_source_block 5a
_cod_original_sg_symbol_H-M 'P 21/c'
_cod_database_code 4119303

loop_
_symmetry_equiv_pos_as_xyz
'x, y, z'
'-x, y+1/2, -z+1/2'
'-x, -y, -z'
'x, -y-1/2, z-1/2'

loop_
_atom_site_label
_atom_site_type_symbol
_atom_site_fract_x
_atom_site_fract_y
_atom_site_fract_z
_atom_site_U_iso_or_equiv
_atom_site_adp_type
_atom_site_occupancy
_atom_site_symmetry_multiplicity
_atom_site_calc_flag
_atom_site_refinement_flags
C1 C 0.0558(2) 0.05528(14) 0.66051(15) 0.0296(3) Uani 1 1 d .
C2 C -0.0513(3) -0.02874(15) 0.63707(19) 0.0384(4) Uani 1 1 d .
H2 H -0.0171 -0.0862 0.6831 0.046 Uiso 1 1 calc R
C3 C -0.2125(3) -0.02600(18) 0.5426(2) 0.0456(5) Uani 1 1 d .
H3 H -0.2855 -0.0830 0.5245 0.055 Uiso 1 1 calc R
C4 C -0.2651(3) 0.05893(19) 0.47610(17) 0.0430(5) Uani 1 1 d .
H4 H -0.3734 0.0594 0.4136 0.052 Uiso 1 1 calc R
C5 C -0.1579(2) 0.14478(17) 0.50120(15) 0.0355(4) Uani 1 1 d .
H5 H -0.1940 0.2030 0.4564 0.043 Uiso 1 1 calc R
C6 C 0.0015(2) 0.14213(15) 0.59287(14) 0.0290(3) Uani 1 1 d .
C7 C 0.1444(2) 0.21760(15) 0.63664(14) 0.0308(3) Uani 1 1 d .
H7A H 0.1063 0.2807 0.6575 0.037 Uiso 1 1 calc R
H7B H 0.1879 0.2327 0.5818 0.037 Uiso 1 1 calc R
C8 C 0.2791(2) 0.16572(15) 0.73591(14) 0.0304(3) Uani 1 1 d .
C9 C 0.2280(2) 0.07365(15) 0.74922(15) 0.0313(3) Uani 1 1 d .
C10 C 0.4426(2) 0.21797(18) 0.80829(17) 0.0418(5) Uani 1 1 d .
H10A H 0.5217 0.1700 0.8610 0.063 Uiso 1 1 calc R
H10B H 0.4182 0.2723 0.8481 0.063 Uiso 1 1 calc R
H10C H 0.4948 0.2458 0.7632 0.063 Uiso 1 1 calc R
C11 C 0.3182(3) 0.00040(18) 0.83991(19) 0.0437(5) Uani 1 1 d .
H11A H 0.4420 0.0168 0.8768 0.052 Uiso 1 1 calc R
H11B H 0.3059 -0.0679 0.8087 0.052 Uiso 1 1 calc R
C12 C 0.2467(3) 0.00213(18) 0.92322(18) 0.0450(5) Uani 1 1 d .
H12 H 0.2506 0.0639 0.9592 0.054 Uiso 1 1 calc R
C13 C 0.1796(3) -0.0752(2) 0.9495(2) 0.0558(6) Uani 1 1 d .
H13A H 0.1736 -0.1381 0.9152 0.067 Uiso 1 1 calc R
H13B H 0.1371 -0.0683 1.0029 0.067 Uiso 1 1 calc R
C14 C -0.3891(2) 0.18684(15) 0.60131(15) 0.0324(4) Uani 1 1 d .
C15 C -0.0928(2) 0.18009(14) 0.77048(15) 0.0309(3) Uani 1 1 d .
C16 C -0.2901(2) 0.02686(15) 0.72329(16) 0.0346(4) Uani 1 1 d .
O1 O -0.50621(19) 0.23968(13) 0.57273(13) 0.0459(4) Uani 1 1 d .
O2 O -0.0210(2) 0.22807(12) 0.84855(13) 0.0485(4) Uani 1 1 d .
O3 O -0.3431(2) -0.02161(13) 0.77190(15) 0.0528(4) Uani 1 1 d .
Cr1 Cr -0.20219(3) 0.10334(2) 0.64697(2) 0.02671(8) Uani 1 1 d .

loop_
_atom_site_aniso_label
_atom_site_aniso_U_11
_atom_site_aniso_U_22
_atom_site_aniso_U_33
_atom_site_aniso_U_23
_atom_site_aniso_U_13
_atom_site_aniso_U_12
C1 0.0263(7) 0.0334(9) 0.0323(8) -0.0075(7) 0.0159(7) 0.0008(6)
C2 0.0376(9) 0.0303(9) 0.0535(12) -0.0142(8) 0.0256(9) -0.0018(7)
C3 0.0389(10) 0.0493(12) 0.0540(13) -0.0313(10) 0.0254(10) -0.0154(9)
C4 0.0289(8) 0.0682(15) 0.0325(9) -0.0223(10) 0.0138(7) -0.0069(9)
C5 0.0274(8) 0.0563(12) 0.0247(8) -0.0055(8) 0.0132(7) 0.0019(8)
C6 0.0238(7) 0.0400(9) 0.0256(7) -0.0063(7) 0.0132(6) 0.0005(6)
C7 0.0274(8) 0.0380(9) 0.0285(8) -0.0001(7) 0.0138(6) -0.0010(7)
C8 0.0237(7) 0.0409(10) 0.0269(8) -0.0021(7) 0.0114(6) 0.0000(7)
C9 0.0249(7) 0.0360(9) 0.0335(9) 0.0009(7) 0.0132(7) 0.0050(6)
C10 0.0301(9) 0.0558(13) 0.0354(10) -0.0064(9) 0.0105(8) -0.0095(9)
C11 0.0312(9) 0.0474(12) 0.0498(12) 0.0124(10) 0.0154(9) 0.0101(8)
C12 0.0445(11) 0.0457(12) 0.0362(10) 0.0049(9) 0.0097(9) 0.0055(9)
C13 0.0468(12) 0.0688(17) 0.0489(13) 0.0115(12) 0.0183(11) -0.0001(12)
C14 0.0296(8) 0.0431(10) 0.0282(8) -0.0027(7) 0.0161(7) -0.0006(7)
C15 0.0320(8) 0.0293(8) 0.0349(9) -0.0049(7) 0.0178(7) -0.0001(6)
C16 0.0340(9) 0.0344(9) 0.0368(9) -0.0091(7) 0.0169(8) -0.0046(7)
O1 0.0363(7) 0.0600(10) 0.0449(8) 0.0074(7) 0.0211(7) 0.0136(7)
O2 0.0587(10) 0.0414(8) 0.0414(8) -0.0188(7) 0.0183(7) -0.0066(7)
O3 0.0608(10) 0.0524(10) 0.0548(10) -0.0017(8) 0.0343(9) -0.0136(8)
Cr1 0.02298(13) 0.03189(15) 0.02730(14) -0.00770(11) 0.01291(10) -0.00222(10)

loop_
_atom_type_symbol
_atom_type_description
_atom_type_scat_dispersion_real
_atom_type_scat_dispersion_imag
_atom_type_scat_source
C C 0.0033 0.0016 'International Tables Vol C Tables 4.2.6.8 and 6.1.1.4'
H H 0.0000 0.0000 'International Tables Vol C Tables 4.2.6.8 and 6.1.1.4'
O O 0.0106 0.0060 'International Tables Vol C Tables 4.2.6.8 and 6.1.1.4'
Cr Cr 0.3209 0.6236 'International Tables Vol C Tables 4.2.6.8 and 6.1.1.4'

loop_
_geom_angle_atom_site_label_1
_geom_angle_atom_site_label_2
_geom_angle_atom_site_label_3
_geom_angle
C2 C1 C6 120.41(17)
C2 C1 C9 130.86(18)
C6 C1 C9 108.74(16)
C2 C1 Cr1 70.91(10)
C6 C1 Cr1 71.36(9)
C9 C1 Cr1 129.45(12)
C1 C2 C3 118.4(2)
C1 C2 Cr1 72.77(10)
C3 C2 Cr1 70.29(11)
C1 C2 H2 120.8
C3 C2 H2 120.8
Cr1 C2 H2 128.2
C4 C3 C2 121.06(19)
C4 C3 Cr1 71.85(12)
C2 C3 Cr1 72.33(11)
C4 C3 H3 119.5
C2 C3 H3 119.5
Cr1 C3 H3 128.7
C3 C4 C5 120.44(19)
C3 C4 Cr1 71.40(12)
C5 C4 Cr1 72.46(10)
C3 C4 H4 119.8
C5 C4 H4 119.8
Cr1 C4 H4 128.6
C6 C5 C4 118.8(2)
C6 C5 Cr1 72.32(10)
C4 C5 Cr1 70.37(11)
C6 C5 H5 120.6
C4 C5 H5 120.6
Cr1 C5 H5 128.9
C5 C6 C1 120.80(18)
C5 C6 C7 131.17(18)
C1 C6 C7 107.97(15)
C5 C6 Cr1 71.45(10)
C1 C6 Cr1 71.86(10)
C7 C6 Cr1 130.98(12)
C6 C7 C8 103.14(15)
C6 C7 H7A 111.1
C8 C7 H7A 111.1
C6 C7 H7B 111.1
C8 C7 H7B 111.1
H7A C7 H7B 109.1
C9 C8 C10 127.68(18)
C9 C8 C7 111.49(16)
C10 C8 C7 120.78(17)
C8 C9 C1 108.64(16)
C8 C9 C11 128.52(18)
C1 C9 C11 122.75(18)
C8 C10 H10A 109.5
C8 C10 H10B 109.5
H10A C10 H10B 109.5
C8 C10 H10C 109.5
H10A C10 H10C 109.5
H10B C10 H10C 109.5
C9 C11 C12 111.46(17)
C9 C11 H11A 109.3
C12 C11 H11A 109.3
C9 C11 H11B 109.3
C12 C11 H11B 109.3
H11A C11 H11B 108.0
C13 C12 C11 124.8(2)
C13 C12 H12 117.6
C11 C12 H12 117.6
C12 C13 H13A 120.0
C12 C13 H13B 120.0
H13A C13 H13B 120.0
O1 C14 Cr1 179.7(2)
O2 C15 Cr1 178.79(17)
O3 C16 Cr1 179.1(2)
C15 Cr1 C14 89.78(8)
C15 Cr1 C16 88.46(8)
C14 Cr1 C16 90.14(9)
C15 Cr1 C3 151.77(9)
C14 Cr1 C3 118.45(9)
C16 Cr1 C3 90.95(9)
C15 Cr1 C4 153.65(9)
C14 Cr1 C4 91.94(8)
C16 Cr1 C4 117.82(9)
C3 Cr1 C4 36.75(9)
C15 Cr1 C2 114.38(8)
C14 Cr1 C2 155.83(8)
C16 Cr1 C2 89.74(8)
C3 Cr1 C2 37.39(8)
C4 Cr1 C2 66.94(9)
C15 Cr1 C5 116.53(8)
C14 Cr1 C5 91.23(8)
C16 Cr1 C5 154.98(8)
C3 Cr1 C5 66.57(9)
C4 Cr1 C5 37.16(8)
C2 Cr1 C5 79.03(8)
C15 Cr1 C6 90.14(7)
C14 Cr1 C6 117.05(8)
C16 Cr1 C6 152.77(8)
C3 Cr1 C6 77.75(7)
C4 Cr1 C6 65.77(7)
C2 Cr1 C6 66.21(7)
C5 Cr1 C6 36.23(6)
C15 Cr1 C1 89.21(7)
C14 Cr1 C1 153.81(8)
C16 Cr1 C1 115.99(8)
C3 Cr1 C1 65.81(7)
C4 Cr1 C1 77.86(7)
C2 Cr1 C1 36.32(7)
C5 Cr1 C1 66.04(7)
C6 Cr1 C1 36.78(7)

loop_
_geom_bond_atom_site_label_1
_geom_bond_atom_site_label_2
_geom_bond_distance
C1 C2 1.400(3)
C1 C6 1.423(3)
C1 C9 1.471(2)
C1 Cr1 2.2580(16)
C2 C3 1.424(3)
C2 Cr1 2.2340(19)
C2 H2 0.9500
C3 C4 1.393(4)
C3 Cr1 2.2073(19)
C3 H3 0.9500
C4 C5 1.419(3)
C4 Cr1 2.2130(19)
C4 H4 0.9500
C5 C6 1.396(2)
C5 Cr1 2.2403(19)
C5 H5 0.9500
C6 C7 1.503(3)
C6 Cr1 2.2515(17)
C7 C8 1.508(2)
C7 H7A 0.9900
C7 H7B 0.9900
C8 C9 1.344(3)
C8 C10 1.496(3)
C9 C11 1.494(3)
C10 H10A 0.9800
C10 H10B 0.9800
C10 H10C 0.9800
C11 C12 1.508(3)
C11 H11A 0.9900
C11 H11B 0.9900
C12 C13 1.307(4)
C12 H12 0.9500
C13 H13A 0.9500
C13 H13B 0.9500
C14 O1 1.155(2)
C14 Cr1 1.8366(19)
C15 O2 1.157(2)
C15 Cr1 1.8315(18)
C16 O3 1.153(2)
C16 Cr1 1.840(2)

loop_
_geom_torsion_atom_site_label_1
_geom_torsion_atom_site_label_2
_geom_torsion_atom_site_label_3
_geom_torsion_atom_site_label_4
_geom_torsion
C6 C1 C2 C3 1.8(3)
C9 C1 C2 C3 -178.58(18)
Cr1 C1 C2 C3 55.29(15)
C6 C1 C2 Cr1 -53.46(15)
C9 C1 C2 Cr1 126.13(19)
C1 C2 C3 C4 -1.5(3)
Cr1 C2 C3 C4 55.00(17)
C1 C2 C3 Cr1 -56.51(15)
C2 C3 C4 C5 0.3(3)
Cr1 C3 C4 C5 55.50(16)
C2 C3 C4 Cr1 -55.22(17)
C3 C4 C5 C6 0.6(3)
Cr1 C4 C5 C6 55.64(15)
C3 C4 C5 Cr1 -55.00(17)
C4 C5 C6 C1 -0.3(2)
Cr1 C5 C6 C1 54.38(14)
C4 C5 C6 C7 176.58(17)
Cr1 C5 C6 C7 -128.72(18)
C4 C5 C6 Cr1 -54.70(15)
C2 C1 C6 C5 -0.9(2)
C9 C1 C6 C5 179.39(15)
Cr1 C1 C6 C5 -54.19(14)
C2 C1 C6 C7 -178.49(15)
C9 C1 C6 C7 1.83(18)
Cr1 C1 C6 C7 128.26(12)
C2 C1 C6 Cr1 53.25(15)
C9 C1 C6 Cr1 -126.42(13)
C5 C6 C7 C8 -178.85(17)
C1 C6 C7 C8 -1.64(18)
Cr1 C6 C7 C8 79.62(19)
C6 C7 C8 C9 0.89(19)
C6 C7 C8 C10 -176.87(16)
C10 C8 C9 C1 177.76(18)
C7 C8 C9 C1 0.2(2)
C10 C8 C9 C11 1.2(3)
C7 C8 C9 C11 -176.34(18)
C2 C1 C9 C8 179.08(18)
C6 C1 C9 C8 -1.3(2)
Cr1 C1 C9 C8 -82.2(2)
C2 C1 C9 C11 -4.1(3)
C6 C1 C9 C11 175.49(17)
Cr1 C1 C9 C11 94.6(2)
C8 C9 C11 C12 100.0(2)
C1 C9 C11 C12 -76.0(3)
C9 C11 C12 C13 121.2(3)
C4 C3 Cr1 C15 -132.20(18)
C2 C3 Cr1 C15 0.2(3)
C4 C3 Cr1 C14 48.60(14)
C2 C3 Cr1 C14 -179.00(13)
C4 C3 Cr1 C16 139.28(13)
C2 C3 Cr1 C16 -88.32(14)
C2 C3 Cr1 C4 132.40(19)
C4 C3 Cr1 C2 -132.40(19)
C4 C3 Cr1 C5 -29.38(11)
C2 C3 Cr1 C5 103.02(14)
C4 C3 Cr1 C6 -65.71(12)
C2 C3 Cr1 C6 66.69(13)
C4 C3 Cr1 C1 -102.49(13)
C2 C3 Cr1 C1 29.91(12)
C3 C4 Cr1 C15 127.9(2)
C5 C4 Cr1 C15 -4.0(3)
C3 C4 Cr1 C14 -138.70(13)
C5 C4 Cr1 C14 89.47(13)
C3 C4 Cr1 C16 -47.52(14)
C5 C4 Cr1 C16 -179.35(12)
C5 C4 Cr1 C3 -131.83(18)
C3 C4 Cr1 C2 29.17(12)
C5 C4 Cr1 C2 -102.66(13)
C3 C4 Cr1 C5 131.83(18)
C3 C4 Cr1 C6 102.36(13)
C5 C4 Cr1 C6 -29.47(11)
C3 C4 Cr1 C1 65.64(12)
C5 C4 Cr1 C1 -66.18(12)
C1 C2 Cr1 C15 -50.06(14)
C3 C2 Cr1 C15 -179.90(13)
C1 C2 Cr1 C14 131.99(19)
C3 C2 Cr1 C14 2.2(3)
C1 C2 Cr1 C16 -138.25(13)
C3 C2 Cr1 C16 91.91(14)
C1 C2 Cr1 C3 129.8(2)
C1 C2 Cr1 C4 101.14(13)
C3 C2 Cr1 C4 -28.70(13)
C1 C2 Cr1 C5 64.24(12)
C3 C2 Cr1 C5 -65.59(14)
C1 C2 Cr1 C6 28.59(11)
C3 C2 Cr1 C6 -101.25(15)
C3 C2 Cr1 C1 -129.8(2)
C6 C5 Cr1 C15 47.42(14)
C4 C5 Cr1 C15 178.04(13)
C6 C5 Cr1 C14 137.78(13)
C4 C5 Cr1 C14 -91.60(13)
C6 C5 Cr1 C16 -129.25(19)
C4 C5 Cr1 C16 1.4(3)
C6 C5 Cr1 C3 -101.55(13)
C4 C5 Cr1 C3 29.07(13)
C6 C5 Cr1 C4 -130.62(19)
C6 C5 Cr1 C2 -64.50(12)
C4 C5 Cr1 C2 66.12(13)
C4 C5 Cr1 C6 130.62(19)
C6 C5 Cr1 C1 -28.78(11)
C4 C5 Cr1 C1 101.84(14)
C5 C6 Cr1 C15 -138.79(13)
C1 C6 Cr1 C15 88.49(11)
C7 C6 Cr1 C15 -9.87(17)
C5 C6 Cr1 C14 -48.97(14)
C1 C6 Cr1 C14 178.31(11)
C7 C6 Cr1 C14 79.95(18)
C5 C6 Cr1 C16 134.29(18)
C1 C6 Cr1 C16 1.6(2)
C7 C6 Cr1 C16 -96.8(2)
C5 C6 Cr1 C3 66.91(14)
C1 C6 Cr1 C3 -65.80(12)
C7 C6 Cr1 C3 -164.17(19)
C5 C6 Cr1 C4 30.19(13)
C1 C6 Cr1 C4 -102.53(12)
C7 C6 Cr1 C4 159.1(2)
C5 C6 Cr1 C2 104.46(14)
C1 C6 Cr1 C2 -28.26(11)
C7 C6 Cr1 C2 -126.62(18)
C1 C6 Cr1 C5 -132.72(17)
C7 C6 Cr1 C5 128.9(2)
C5 C6 Cr1 C1 132.72(17)
C7 C6 Cr1 C1 -98.36(19)
C2 C1 Cr1 C15 135.70(13)
C6 C1 Cr1 C15 -91.29(11)
C9 C1 Cr1 C15 7.99(18)
C2 C1 Cr1 C14 -136.41(18)
C6 C1 Cr1 C14 -3.4(2)
C9 C1 Cr1 C14 95.9(2)
C2 C1 Cr1 C16 47.80(14)
C6 C1 Cr1 C16 -179.20(11)
C9 C1 Cr1 C16 -79.91(19)
C2 C1 Cr1 C3 -30.74(14)
C6 C1 Cr1 C3 102.27(13)
C9 C1 Cr1 C3 -158.4(2)
C2 C1 Cr1 C4 -67.43(14)
C6 C1 Cr1 C4 65.58(12)
C9 C1 Cr1 C4 164.87(19)
C6 C1 Cr1 C2 133.00(17)
C9 C1 Cr1 C2 -127.7(2)
C2 C1 Cr1 C5 -104.64(14)
C6 C1 Cr1 C5 28.37(10)
C9 C1 Cr1 C5 127.66(19)
C2 C1 Cr1 C6 -133.00(17)
C9 C1 Cr1 C6 99.3(2)
